data_7110995
loop_
_publ_author_name
'Heller, Harry G.'
'Hughes, David S.'
'Hursthouse, Michael B.'
'Rowles, Neil G.'

_publ_section_title
;
 Thermally stable fatigue resistant near infrared active photochromic
 compounds, exemplified by
 6-amino-7-cyano-3-(dicyclopropylmethylene)-4-(2,5-dimethyl-3-furyl)-benzofuran-2(3H)-one
;
_journal_issue 15
_journal_name_full 'Chemical Communications'
_journal_page_first 1397
_journal_paper_doi 10.1039/b003496g
_journal_year 2000
_chemical_formula_sum 'C22 H20 N2 O3'
_chemical_formula_weight 360.40
_chemical_name_systematic
; 
 ? 
;
_space_group_IT_number 14
_symmetry_space_group_name_Hall '-P 2ybc'
_symmetry_space_group_name_H-M 'P 1 21/c 1'
_atom_sites_solution_hydrogens geom
_atom_sites_solution_primary direct
_atom_sites_solution_secondary difmap
_audit_creation_method SHELXL
_cell_angle_alpha 90.00
_cell_angle_beta 101.07(4)
_cell_angle_gamma 90.00
_cell_formula_units_Z 4
_cell_length_a 9.372(8)
_cell_length_b 11.198(7)
_cell_length_c 17.679(7)
_cell_measurement_temperature 293(2)
_cell_volume 1821(2)
_computing_structure_refinement 'SHELXL-92 (Sheldrick, 1993)'
_computing_structure_solution 'SHELXS-86 (Sheldrick, 1990)'
_diffrn_ambient_temperature 293(2)
_diffrn_radiation_monochromator graphite
_diffrn_radiation_source 'fine-focus sealed tube'
_diffrn_radiation_type MoK\a
_diffrn_radiation_wavelength 0.71069
_diffrn_reflns_av_R_equivalents 0.1123
_diffrn_reflns_av_sigmaI/netI 0.2330
_diffrn_reflns_limit_h_max 10
_diffrn_reflns_limit_h_min -7
_diffrn_reflns_limit_k_max 12
_diffrn_reflns_limit_k_min -12
_diffrn_reflns_limit_l_max 20
_diffrn_reflns_limit_l_min -20
_diffrn_reflns_number 6955
_diffrn_reflns_theta_max 24.90
_diffrn_reflns_theta_min 2.16
_exptl_absorpt_coefficient_mu 0.088
_exptl_crystal_density_diffrn 1.315
_exptl_crystal_F_000 760
_refine_diff_density_max 0.195
_refine_diff_density_min -0.198
_refine_diff_density_rms 0.061
_refine_ls_extinction_method none
_refine_ls_goodness_of_fit_all 0.542
_refine_ls_goodness_of_fit_obs 0.816
_refine_ls_matrix_type full
_refine_ls_number_parameters 248
_refine_ls_number_reflns 2655
_refine_ls_number_restraints 0
_refine_ls_restrained_S_all 0.542
_refine_ls_restrained_S_obs 0.816
_refine_ls_R_factor_all 0.1370
_refine_ls_R_factor_obs 0.0380
_refine_ls_shift/esd_max 0.000
_refine_ls_shift/esd_mean 0.000
_refine_ls_structure_factor_coef Fsqd
_refine_ls_weighting_details 'w=1/[\s^2^(Fo^2^)+(0.0218P)^2^+0.0000P] where P=(Fo^2^+2Fc^2^)/3'
_refine_ls_weighting_scheme calc
_refine_ls_wR_factor_all 0.0830
_refine_ls_wR_factor_obs 0.0676
_reflns_number_observed 945
_reflns_number_total 2655
_reflns_observed_criterion >2sigma(I)
_cod_data_source_file b003496gsup1.cif
_cod_data_source_block s92
_cod_depositor_comments
;
The following automatic conversions were performed:

'_refine_ls_weighting_scheme' value 'calc
w=1/[\s^2^(Fo^2^)+(0.0218P)^2^+0.0000P] where P=(Fo^2^+2Fc^2^)/3' was
changed to 'calc'. New tag '_refine_ls_weighting_details' was
created. The value of the new tag was set to
'w=1/[\s^2^(Fo^2^)+(0.0218P)^2^+0.0000P] where P=(Fo^2^+2Fc^2^)/3'.

Automatic conversion script
Id: cif_fix_values 3143 2015-03-26 13:38:13Z robertas 
;
_cod_original_cell_volume 1820.8(21)
_cod_database_code 7110995

loop_
_symmetry_equiv_pos_as_xyz
'x, y, z'
'x, -y+1/2, z+1/2'
'-x, -y, -z'
'-x, y-1/2, -z-1/2'

loop_
_atom_site_aniso_label
_atom_site_aniso_U_11
_atom_site_aniso_U_22
_atom_site_aniso_U_33
_atom_site_aniso_U_23
_atom_site_aniso_U_13
_atom_site_aniso_U_12
O1 0.0502(14) 0.049(2) 0.051(2) 0.0064(14) 0.0119(12) -0.0033(12)
O2 0.0401(15) 0.046(2) 0.071(2) 0.0107(14) 0.0096(12) -0.0014(12)
O3 0.0363(13) 0.072(2) 0.098(2) 0.013(2) 0.0164(13) -0.0076(13)
N1 0.064(2) 0.054(3) 0.123(3) 0.019(3) 0.014(2) -0.004(2)
N2 0.046(2) 0.054(2) 0.087(3) 0.017(2) 0.019(2) 0.004(2)
C1 0.042(2) 0.038(3) 0.054(3) 0.008(2) 0.022(2) -0.005(2)
C2 0.046(2) 0.064(3) 0.055(3) 0.005(2) 0.001(2) -0.004(2)
C3 0.044(2) 0.045(3) 0.052(3) 0.000(2) 0.009(2) -0.008(2)
C4 0.072(2) 0.052(3) 0.084(3) 0.010(3) 0.010(2) -0.013(2)
C5 0.038(2) 0.050(3) 0.049(3) 0.010(2) 0.009(2) -0.007(2)
C6 0.031(2) 0.038(3) 0.052(3) 0.009(2) 0.017(2) -0.001(2)
C7 0.039(2) 0.044(3) 0.041(2) 0.002(2) 0.006(2) 0.002(2)
C8 0.036(2) 0.047(3) 0.053(3) 0.011(2) 0.013(2) 0.003(2)
C10 0.036(2) 0.048(3) 0.046(3) 0.009(2) 0.012(2) 0.007(2)
C12 0.035(2) 0.040(3) 0.047(3) 0.002(2) 0.007(2) -0.002(2)
C13 0.041(2) 0.053(3) 0.062(3) 0.005(3) 0.008(2) -0.002(2)
C14 0.030(2) 0.044(3) 0.048(3) 0.006(2) 0.011(2) -0.010(2)
C15 0.044(2) 0.055(3) 0.050(3) 0.005(2) 0.010(2) -0.004(2)
C16 0.033(2) 0.041(3) 0.045(2) 0.008(2) 0.013(2) -0.003(2)
C17 0.034(2) 0.040(3) 0.049(3) 0.001(2) 0.012(2) -0.004(2)
C18 0.036(2) 0.052(3) 0.039(2) 0.004(2) 0.011(2) -0.002(2)
C19 0.033(2) 0.067(3) 0.050(3) -0.003(2) 0.009(2) 0.005(2)
C20 0.040(2) 0.090(4) 0.072(3) 0.005(3) 0.013(2) 0.000(2)
C21 0.049(2) 0.094(4) 0.070(3) 0.024(3) 0.014(2) 0.009(2)
C22 0.042(2) 0.049(3) 0.059(3) -0.004(2) 0.013(2) 0.002(2)
C23 0.060(2) 0.058(3) 0.078(3) -0.010(3) 0.029(2) 0.000(2)
C24 0.070(3) 0.050(3) 0.077(3) 0.008(3) 0.018(2) -0.006(2)

loop_
_atom_site_label
_atom_site_type_symbol
_atom_site_fract_x
_atom_site_fract_y
_atom_site_fract_z
_atom_site_U_iso_or_equiv
_atom_site_thermal_displace_type
_atom_site_occupancy
_atom_site_calc_flag
_atom_site_refinement_flags
O1 O 0.1375(2) -0.2495(2) 0.73687(13) 0.0499(7) Uani 1 d .
O2 O 0.4260(2) 0.2198(2) 0.58110(13) 0.0525(7) Uani 1 d .
O3 O 0.6473(2) 0.1355(2) 0.59827(15) 0.0684(8) Uani 1 d .
N1 N 0.1868(3) 0.4764(3) 0.5257(2) 0.0806(12) Uani 1 d .
N2 N -0.0886(3) 0.2810(3) 0.5630(2) 0.0617(9) Uani 1 d .
H2A H -0.1707(3) 0.2517(3) 0.5687(2) 0.071(3) Uiso 1 calc R
H2B H -0.0838(3) 0.3535(3) 0.5476(2) 0.071(3) Uiso 1 calc R
C1 C 0.1962(3) -0.1395(3) 0.7246(2) 0.0430(10) Uani 1 d .
C2 C 0.3133(3) -0.0951(3) 0.7871(2) 0.0561(11) Uani 1 d .
H2C H 0.3933(10) -0.1502(10) 0.7945(9) 0.113(6) Uiso 1 calc R
H2D H 0.2767(7) -0.0881(19) 0.8340(4) 0.113(6) Uiso 1 calc R
H2E H 0.3458(17) -0.0184(9) 0.7730(6) 0.113(6) Uiso 1 calc R
C3 C 0.0317(3) -0.2731(3) 0.6729(2) 0.0471(10) Uani 1 d .
C4 C -0.0437(3) -0.3915(3) 0.6738(2) 0.0700(12) Uani 1 d .
H4A H -0.0661(20) -0.4049(9) 0.7238(4) 0.113(6) Uiso 1 calc R
H4B H 0.0189(10) -0.4540(4) 0.6622(12) 0.113(6) Uiso 1 calc R
H4C H -0.1319(13) -0.3912(8) 0.6358(9) 0.113(6) Uiso 1 calc R
C5 C 0.0208(3) -0.1826(3) 0.6241(2) 0.0457(10) Uani 1 d .
H5 H -0.0442(3) -0.1766(3) 0.5773(2) 0.071(3) Uiso 1 calc R
C6 C 0.1262(3) -0.0962(3) 0.6558(2) 0.0391(9) Uani 1 d .
C7 C 0.1483(3) 0.0205(3) 0.6214(2) 0.0415(9) Uani 1 d .
C8 C 0.0283(3) 0.0944(3) 0.6035(2) 0.0448(10) Uani 1 d .
H8 H -0.0617(3) 0.0638(3) 0.6085(2) 0.071(3) Uiso 1 calc R
C10 C 0.0343(3) 0.2124(3) 0.5784(2) 0.0428(10) Uani 1 d .
C12 C 0.1707(3) 0.2584(3) 0.5702(2) 0.0410(9) Uani 1 d .
C13 C 0.1840(3) 0.3792(4) 0.5464(2) 0.0522(11) Uani 1 d .
C14 C 0.2872(3) 0.1819(3) 0.5857(2) 0.0400(9) Uani 1 d .
C15 C 0.5210(4) 0.1223(3) 0.6018(2) 0.0496(10) Uani 1 d .
C16 C 0.2835(3) 0.0644(3) 0.6076(2) 0.0393(9) Uani 1 d .
C17 C 0.4334(3) 0.0181(3) 0.6173(2) 0.0401(9) Uani 1 d .
C18 C 0.4907(3) -0.0948(3) 0.6235(2) 0.0420(9) Uani 1 d .
C19 C 0.6487(3) -0.1148(3) 0.6511(2) 0.0501(10) Uani 1 d .
H19 H 0.7007(3) -0.1440(3) 0.6117(2) 0.071(3) Uiso 1 calc R
C20 C 0.7380(3) -0.0430(4) 0.7131(2) 0.0670(12) Uani 1 d .
H20A H 0.8378(3) -0.0266(4) 0.7089(2) 0.071(3) Uiso 1 calc R
H20B H 0.6902(3) 0.0214(4) 0.7352(2) 0.071(3) Uiso 1 calc R
C21 C 0.7013(3) -0.1666(4) 0.7315(2) 0.0705(13) Uani 1 d .
H21A H 0.6303(3) -0.1778(4) 0.7641(2) 0.071(3) Uiso 1 calc R
H21B H 0.7782(3) -0.2259(4) 0.7378(2) 0.071(3) Uiso 1 calc R
C22 C 0.4004(3) -0.2003(3) 0.6009(2) 0.0495(10) Uani 1 d .
H22 H 0.3029(3) -0.1820(3) 0.5718(2) 0.071(3) Uiso 1 calc R
C23 C 0.4654(4) -0.3133(3) 0.5750(2) 0.0631(12) Uani 1 d .
H23A H 0.4104(4) -0.3549(3) 0.5307(2) 0.071(3) Uiso 1 calc R
H23B H 0.5701(4) -0.3160(3) 0.5792(2) 0.071(3) Uiso 1 calc R
C24 C 0.4089(4) -0.3156(3) 0.6463(2) 0.0654(12) Uani 1 d .
H24A H 0.4786(4) -0.3198(3) 0.6945(2) 0.071(3) Uiso 1 calc R
H24B H 0.3189(4) -0.3587(3) 0.6460(2) 0.071(3) Uiso 1 calc R

loop_
_atom_type_symbol
_atom_type_description
_atom_type_scat_dispersion_real
_atom_type_scat_dispersion_imag
_atom_type_scat_source
C C 0.0033 0.0016 'International Tables Vol C Tables 4.2.6.8 and 6.1.1.4'
H H 0.0000 0.0000 'International Tables Vol C Tables 4.2.6.8 and 6.1.1.4'
N N 0.0061 0.0033 'International Tables Vol C Tables 4.2.6.8 and 6.1.1.4'
O O 0.0106 0.0060 'International Tables Vol C Tables 4.2.6.8 and 6.1.1.4'

loop_
_geom_angle_atom_site_label_1
_geom_angle_atom_site_label_2
_geom_angle_atom_site_label_3
_geom_angle
C3 O1 C1 106.7(3)
C14 O2 C15 107.4(3)
C6 C1 O1 108.7(3)
C6 C1 C2 135.1(3)
O1 C1 C2 116.2(3)
C5 C3 O1 109.9(3)
C5 C3 C4 134.8(3)
O1 C3 C4 115.2(3)
C3 C5 C6 107.7(3)
C1 C6 C5 106.9(3)
C1 C6 C7 127.3(3)
C5 C6 C7 125.8(3)
C8 C7 C16 117.8(3)
C8 C7 C6 116.9(3)
C16 C7 C6 125.3(3)
C7 C8 C10 123.9(3)
N2 C10 C8 120.7(3)
N2 C10 C12 121.3(3)
C8 C10 C12 118.0(3)
C14 C12 C10 116.9(3)
C14 C12 C13 122.5(3)
C10 C12 C13 120.5(3)
N1 C13 C12 176.3(4)
C12 C14 C16 126.2(3)
C12 C14 O2 121.1(3)
C16 C14 O2 112.7(3)
O3 C15 O2 117.9(3)
O3 C15 C17 133.6(3)
O2 C15 C17 108.3(3)
C14 C16 C7 116.8(3)
C14 C16 C17 107.1(3)
C7 C16 C17 135.9(3)
C18 C17 C16 133.1(3)
C18 C17 C15 121.3(3)
C16 C17 C15 104.5(3)
C17 C18 C22 121.8(3)
C17 C18 C19 121.1(3)
C22 C18 C19 117.1(3)
C20 C19 C18 123.1(3)
C20 C19 C21 58.8(2)
C18 C19 C21 119.1(3)
C21 C20 C19 62.1(2)
C20 C21 C19 59.1(2)
C18 C22 C23 120.8(3)
C18 C22 C24 125.1(3)
C23 C22 C24 57.6(2)
C24 C23 C22 61.3(2)
C23 C24 C22 61.1(2)

loop_
_geom_bond_atom_site_label_1
_geom_bond_atom_site_label_2
_geom_bond_distance
O1 C3 1.379(4)
O1 C1 1.383(3)
O2 C14 1.386(3)
O2 C15 1.412(4)
O3 C15 1.206(3)
N1 C13 1.151(4)
N2 C10 1.367(3)
C1 C6 1.357(4)
C1 C2 1.485(4)
C3 C5 1.323(4)
C3 C4 1.504(4)
C5 C6 1.419(4)
C6 C7 1.473(4)
C7 C8 1.383(4)
C7 C16 1.422(4)
C8 C10 1.398(4)
C10 C12 1.412(4)
C12 C14 1.374(4)
C12 C13 1.429(5)
C14 C16 1.374(4)
C15 C17 1.483(4)
C16 C17 1.477(4)
C17 C18 1.369(4)
C18 C22 1.464(4)
C18 C19 1.484(4)
C19 C20 1.483(4)
C19 C21 1.527(5)
C20 C21 1.478(5)
C22 C23 1.512(4)
C22 C24 1.514(4)
C23 C24 1.458(5)

loop_
_geom_torsion_atom_site_label_1
_geom_torsion_atom_site_label_2
_geom_torsion_atom_site_label_3
_geom_torsion_atom_site_label_4
_geom_torsion
C3 O1 C1 C6 1.1(3)
C3 O1 C1 C2 179.8(3)
C1 O1 C3 C5 -1.7(4)
C1 O1 C3 C4 178.5(3)
O1 C3 C5 C6 1.5(4)
C4 C3 C5 C6 -178.6(4)
O1 C1 C6 C5 -0.2(4)
C2 C1 C6 C5 -178.5(3)
O1 C1 C6 C7 176.8(3)
C2 C1 C6 C7 -1.4(6)
C3 C5 C6 C1 -0.8(4)
C3 C5 C6 C7 -177.9(3)
C1 C6 C7 C8 -122.0(3)
C5 C6 C7 C8 54.5(5)
C1 C6 C7 C16 55.7(5)
C5 C6 C7 C16 -127.8(3)
C16 C7 C8 C10 -5.1(5)
C6 C7 C8 C10 172.8(3)
C7 C8 C10 N2 -178.9(3)
C7 C8 C10 C12 0.7(5)
N2 C10 C12 C14 -178.9(3)
C8 C10 C12 C14 1.6(5)
N2 C10 C12 C13 1.0(5)
C8 C10 C12 C13 -178.6(3)
C14 C12 C13 N1 159.3(68)
C10 C12 C13 N1 -20.5(71)
C10 C12 C14 C16 0.8(5)
C13 C12 C14 C16 -179.0(3)
C10 C12 C14 O2 -178.3(3)
C13 C12 C14 O2 1.9(5)
C15 O2 C14 C12 178.8(3)
C15 O2 C14 C16 -0.5(4)
C14 O2 C15 O3 176.9(3)
C14 O2 C15 C17 1.9(3)
C12 C14 C16 C7 -5.3(5)
O2 C14 C16 C7 174.0(3)
C12 C14 C16 C17 179.6(3)
O2 C14 C16 C17 -1.2(4)
C8 C7 C16 C14 7.0(5)
C6 C7 C16 C14 -170.7(3)
C8 C7 C16 C17 -179.7(4)
C6 C7 C16 C17 2.6(6)
C14 C16 C17 C18 -165.2(4)
C7 C16 C17 C18 21.1(7)
C14 C16 C17 C15 2.2(4)
C7 C16 C17 C15 -171.5(4)
O3 C15 C17 C18 -7.1(6)
O2 C15 C17 C18 166.7(3)
O3 C15 C17 C16 -176.4(4)
O2 C15 C17 C16 -2.5(4)
C16 C17 C18 C22 16.6(6)
C15 C17 C18 C22 -149.1(3)
C16 C17 C18 C19 -165.5(3)
C15 C17 C18 C19 28.8(5)
C17 C18 C19 C20 37.7(5)
C22 C18 C19 C20 -144.3(4)
C17 C18 C19 C21 107.5(4)
C22 C18 C19 C21 -74.5(4)
C18 C19 C20 C21 106.5(4)
C21 C19 C20 C21 0.0
C19 C20 C21 C19 0.0
C20 C19 C21 C20 0.0
C18 C19 C21 C20 -113.2(4)
C17 C18 C22 C23 153.3(4)
C19 C18 C22 C23 -24.6(5)
C17 C18 C22 C24 -136.8(4)
C19 C18 C22 C24 45.3(5)
C18 C22 C23 C24 114.5(4)
C24 C22 C23 C24 0.000(2)
C22 C23 C24 C22 0.000(2)
C18 C22 C24 C23 -107.2(4)
C23 C22 C24 C23 0.000(1)
